data_2101523
loop_
_publ_author_name
'Bianchi, R.'
'Gatti, C.'
'Adovasio, V.'
'Nardelli, M.'

_publ_section_title
;
 Theoretical and experimental (113 K) electron-density study of lithium
 bis(tetramethylammonium) hexanitrocobaltate(III)
;
_journal_issue 3
_journal_name_full 'Acta Crystallographica Section B'
_journal_page_first 471
_journal_page_last 478
_journal_paper_doi 10.1107/S0108768195016879
_journal_volume 52
_journal_year 1996
_chemical_formula_sum 'C8 H24 Co Li N8 O12'
_chemical_formula_weight 490.20
_symmetry_cell_setting trigonal
_symmetry_space_group_name_Hall '-P 3 2"'
_symmetry_space_group_name_H-M 'P -3 m 1'
_cell_angle_alpha 90
_cell_angle_beta 90
_cell_angle_gamma 120
_cell_formula_units_Z 1
_cell_length_a 8.8560(10)
_cell_length_b 8.8560(10)
_cell_length_c 7.017(2)
_cell_measurement_temperature 113.0(10)
_cell_volume 476.6(2)
_exptl_absorpt_coefficient_mu 0.979
_exptl_crystal_density_diffrn 1.708
_cod_data_source_file cr0508.cif
_cod_original_formula_sum 'C8 H24 Co1 Li1 N8 O12'
_cod_database_code 2101523

loop_
_atom_site_label
_atom_site_fract_x
_atom_site_fract_y
_atom_site_fract_z
Co .0 .0 .0
Li .0 .0 .5
O1 .10688(2) -.10688(2) .32968(4)
O2 .17756(3) -.17756(3) .06852(5)
N1 .10722(2) -.10722(2) .15221(4)
N2 .33333 .66667 .64150(8)
C1 .42529(3) .57471(3) .71213(8)
C2 .33333 .66667 .42804(11)
H11 .3588(9) .4574(9) .6603(6)
H12 .4295(6) .5705(6) .8603(11)
H21 .2769(7) .7231(7) .3919(12)

loop_
_geom_angle_atom_site_label_1
_geom_angle_atom_site_label_2
_geom_angle_atom_site_label_3
_geom_angle
_geom_angle_publ_flag
Li O1 N1 126.33(2) yes
O1 N1 O2 118.80(3) yes
Co N1 O2 118.44(2) yes
Co N1 O1 122.76(2) yes
C1 N2 C2 109.36(3) yes
N2 C1 H11 104.7(5) yes
N2 C1 H12 112.9(4) yes
H11 C1 H12 110.4(4) yes
N2 C2 H21 106.3(5) yes

loop_
_geom_bond_atom_site_label_1
_geom_bond_atom_site_label_2
_geom_bond_distance
_geom_bond_publ_flag
Co N1 1.9610(2) yes
O1 N1 1.2453(4) yes
O2 N1 1.2284(4) yes
N2 C1 1.4951(4) yes
N2 C2 1.4978(10) yes
Li O1 2.0288(2) yes
C1 H11 .973(6) yes
C1 H12 1.042(8) yes
C2 H21 .902(8) yes
